data_4344780
loop_
_publ_author_name
'Kneebone, Jared L.'
'Fleischauer, Valerie E.'
'Daifuku, Stephanie L.'
'Shaps, Ari A.'
'Bailey, Joseph M.'
'Iannuzzi, Theresa E.'
'Neidig, Michael L.'

_publ_section_title
;
 Electronic Structure and Bonding in Iron(II) and Iron(I) Complexes
 Bearing Bisphosphine Ligands of Relevance to Iron-Catalyzed C-C
 Cross-Coupling.
;
_journal_issue 1
_journal_name_full 'Inorganic chemistry'
_journal_page_first 272
_journal_paper_doi 10.1021/acs.inorgchem.5b02263
_journal_volume 55
_journal_year 2015
_chemical_formula_moiety 'C30 H24 Cl2 Fe P2'
_chemical_formula_sum 'C30 H24 Cl2 Fe P2'
_chemical_formula_weight 573.18
_chemical_name_common neijk31
_space_group_crystal_system triclinic
_space_group_IT_number 2
_space_group_name_Hall '-P 1'
_space_group_name_H-M_alt 'P -1'
_symmetry_space_group_name_Hall '-P 1'
_symmetry_space_group_name_H-M 'P -1'
_atom_sites_solution_hydrogens geom
_atom_sites_solution_primary direct
_atom_sites_solution_secondary difmap
_audit_creation_method SHELXL-2014/7
_cell_angle_alpha 82.096(5)
_cell_angle_beta 81.479(5)
_cell_angle_gamma 68.716(5)
_cell_formula_units_Z 2
_cell_length_a 9.381(2)
_cell_length_b 10.138(2)
_cell_length_c 17.591(4)
_cell_measurement_reflns_used 4091
_cell_measurement_temperature 173(2)
_cell_measurement_theta_max 26.91
_cell_measurement_theta_min 2.16
_cell_volume 1535.3(6)
_computing_cell_refinement 'SAINT (Bruker, 2014)'
_computing_data_collection 'APEX2 (Bruker, 2014)'
_computing_data_reduction 'SAINT (Bruker, 2014)'
_computing_molecular_graphics 'SHELXTL (Sheldrick, 2008)'
_computing_publication_material 'SHELXTL (Sheldrick, 2008)'
_computing_structure_refinement 'SHELXL-2014/7 (Sheldrick, 2014b)'
_computing_structure_solution 'SIR2011 (Burla et al., 2012)'
_diffrn_ambient_temperature 173(2)
_diffrn_measured_fraction_theta_full 0.999
_diffrn_measured_fraction_theta_max 0.996
_diffrn_measurement_device_type 'Bruker SMART APEX II CCD platform'
_diffrn_measurement_method '\w scans'
_diffrn_radiation_type MoK\a
_diffrn_radiation_wavelength 0.71073
_diffrn_reflns_av_R_equivalents 0.0433
_diffrn_reflns_av_unetI/netI 0.0371
_diffrn_reflns_laue_measured_fraction_full 0.999
_diffrn_reflns_laue_measured_fraction_max 0.996
_diffrn_reflns_limit_h_max 12
_diffrn_reflns_limit_h_min -12
_diffrn_reflns_limit_k_max 13
_diffrn_reflns_limit_k_min -13
_diffrn_reflns_limit_l_max 23
_diffrn_reflns_limit_l_min -23
_diffrn_reflns_number 32606
_diffrn_reflns_point_group_measured_fraction_full 0.999
_diffrn_reflns_point_group_measured_fraction_max 0.996
_diffrn_reflns_theta_full 28.283
_diffrn_reflns_theta_max 28.348
_diffrn_reflns_theta_min 2.343
_diffrn_source 'fine-focus sealed tube'
_exptl_absorpt_coefficient_mu 0.785
_exptl_absorpt_correction_T_max 0.7457
_exptl_absorpt_correction_T_min 0.6560
_exptl_absorpt_correction_type multi-scan
_exptl_absorpt_process_details 'SADABS (Sheldrick, 2014a)'
_exptl_crystal_colour colorless
_exptl_crystal_density_diffrn 1.240
_exptl_crystal_description block
_exptl_crystal_F_000 588
_exptl_crystal_size_max 0.24
_exptl_crystal_size_mid 0.20
_exptl_crystal_size_min 0.12
_refine_diff_density_max 0.469
_refine_diff_density_min -0.289
_refine_diff_density_rms 0.047
_refine_ls_extinction_method none
_refine_ls_goodness_of_fit_ref 1.012
_refine_ls_hydrogen_treatment constr
_refine_ls_matrix_type full
_refine_ls_number_parameters 316
_refine_ls_number_reflns 7663
_refine_ls_number_restraints 0
_refine_ls_restrained_S_all 1.012
_refine_ls_R_factor_all 0.0657
_refine_ls_R_factor_gt 0.0405
_refine_ls_shift/su_max 0.001
_refine_ls_shift/su_mean 0.000
_refine_ls_structure_factor_coef Fsqd
_refine_ls_weighting_details 'w=1/[\s^2^(Fo^2^)+(0.0504P)^2^+0.2462P] where P=(Fo^2^+2Fc^2^)/3'
_refine_ls_weighting_scheme calc
_refine_ls_wR_factor_gt 0.0969
_refine_ls_wR_factor_ref 0.1096
_reflns_Friedel_coverage 0.000
_reflns_number_gt 5295
_reflns_number_total 7663
_reflns_threshold_expression 'I > 2\s(I)'
_cod_data_source_file ic5b02263_si_002.cif
_cod_data_source_block neijk31
_cod_original_cell_volume 1535.4(6)
_cod_database_code 4344780
_shelx_shelxl_version_number 2014/7
_shelx_space_group_comment
; 
The symmetry employed for this shelxl refinement is uniquely defined 
by the following loop, which should always be used as a source of 
symmetry information in preference to the above space-group names. 
They are only intended as comments. 
;
_shelx_estimated_absorpt_t_min 0.834
_shelx_estimated_absorpt_t_max 0.912

loop_
_space_group_symop_operation_xyz
'x, y, z'
'-x, -y, -z'

loop_
_atom_site_label
_atom_site_type_symbol
_atom_site_fract_x
_atom_site_fract_y
_atom_site_fract_z
_atom_site_U_iso_or_equiv
_atom_site_adp_type
_atom_site_occupancy
_atom_site_site_symmetry_order
_atom_site_calc_flag
_atom_site_refinement_flags_posn
_atom_site_refinement_flags_adp
Fe1 Fe -0.09690(3) 0.75797(3) 0.21096(2) 0.05285(11) Uani 1 1 d . .
Cl1 Cl -0.21449(8) 0.94766(7) 0.13424(5) 0.0824(2) Uani 1 1 d . .
Cl2 Cl -0.21259(9) 0.62574(8) 0.28703(5) 0.0902(3) Uani 1 1 d . .
P1 P 0.14169(6) 0.64116(5) 0.13200(3) 0.04335(13) Uani 1 1 d . .
P2 P 0.08080(6) 0.82510(5) 0.27138(3) 0.04501(14) Uani 1 1 d . .
C1 C 0.2439(2) 0.7655(2) 0.12710(12) 0.0441(4) Uani 1 1 d . .
C2 C 0.3465(3) 0.7816(2) 0.06426(13) 0.0580(6) Uani 1 1 d . .
H2 H 0.3629 0.7290 0.0211 0.070 Uiso 1 1 calc R U
C3 C 0.4247(3) 0.8731(3) 0.06414(15) 0.0695(7) Uani 1 1 d . .
H3 H 0.4965 0.8817 0.0213 0.083 Uiso 1 1 calc R U
C4 C 0.3999(3) 0.9524(3) 0.12549(15) 0.0689(7) Uani 1 1 d . .
H4 H 0.4539 1.0158 0.1249 0.083 Uiso 1 1 calc R U
C5 C 0.2965(3) 0.9395(2) 0.18787(13) 0.0564(5) Uani 1 1 d . .
H5 H 0.2788 0.9951 0.2299 0.068 Uiso 1 1 calc R U
C6 C 0.2179(2) 0.8464(2) 0.19000(11) 0.0441(4) Uani 1 1 d . .
C7 C 0.1395(2) 0.6181(2) 0.03168(12) 0.0504(5) Uani 1 1 d . .
C8 C 0.2099(3) 0.4881(3) 0.00085(14) 0.0576(6) Uani 1 1 d . .
H8 H 0.2662 0.4068 0.0319 0.069 Uiso 1 1 calc R U
C9 C 0.1977(3) 0.4773(3) -0.07538(16) 0.0715(7) Uani 1 1 d . .
H9 H 0.2470 0.3884 -0.0965 0.086 Uiso 1 1 calc R U
C10 C 0.1164(3) 0.5919(4) -0.12011(16) 0.0764(8) Uani 1 1 d . .
H10 H 0.1091 0.5831 -0.1724 0.092 Uiso 1 1 calc R U
C11 C 0.0445(3) 0.7204(3) -0.09010(16) 0.0795(8) Uani 1 1 d . .
H11 H -0.0133 0.8003 -0.1215 0.095 Uiso 1 1 calc R U
C12 C 0.0557(3) 0.7344(3) -0.01444(15) 0.0679(7) Uani 1 1 d . .
H12 H 0.0060 0.8239 0.0060 0.081 Uiso 1 1 calc R U
C13 C 0.2732(2) 0.4755(2) 0.17329(12) 0.0443(4) Uani 1 1 d . .
C14 C 0.4294(2) 0.4268(2) 0.14797(14) 0.0584(6) Uani 1 1 d . .
H14 H 0.4698 0.4809 0.1081 0.070 Uiso 1 1 calc R U
C15 C 0.5255(3) 0.3008(3) 0.18035(17) 0.0710(7) Uani 1 1 d . .
H15 H 0.6317 0.2670 0.1619 0.085 Uiso 1 1 calc R U
C16 C 0.4695(3) 0.2239(3) 0.23872(17) 0.0727(7) Uani 1 1 d . .
H16 H 0.5369 0.1373 0.2611 0.087 Uiso 1 1 calc R U
C17 C 0.3158(3) 0.2712(3) 0.26529(15) 0.0675(7) Uani 1 1 d . .
H17 H 0.2771 0.2179 0.3063 0.081 Uiso 1 1 calc R U
C18 C 0.2176(3) 0.3967(2) 0.23214(13) 0.0537(5) Uani 1 1 d . .
H18 H 0.1111 0.4288 0.2501 0.064 Uiso 1 1 calc R U
C19 C 0.1939(3) 0.6869(2) 0.33796(12) 0.0498(5) Uani 1 1 d . .
C20 C 0.3524(3) 0.6395(3) 0.33126(14) 0.0639(6) Uani 1 1 d . .
H20 H 0.4069 0.6814 0.2915 0.077 Uiso 1 1 calc R U
C21 C 0.4316(4) 0.5312(3) 0.38224(18) 0.0859(9) Uani 1 1 d . .
H21 H 0.5408 0.4987 0.3772 0.103 Uiso 1 1 calc R U
C22 C 0.3554(4) 0.4706(3) 0.43946(18) 0.0930(10) Uani 1 1 d . .
H22 H 0.4115 0.3963 0.4744 0.112 Uiso 1 1 calc R U
C23 C 0.1985(4) 0.5160(3) 0.44712(17) 0.0918(10) Uani 1 1 d . .
H23 H 0.1454 0.4734 0.4873 0.110 Uiso 1 1 calc R U
C24 C 0.1168(3) 0.6244(3) 0.39601(15) 0.0707(7) Uani 1 1 d . .
H24 H 0.0076 0.6557 0.4010 0.085 Uiso 1 1 calc R U
C25 C 0.0202(3) 0.9891(2) 0.31799(12) 0.0508(5) Uani 1 1 d . .
C26 C -0.0929(3) 1.1056(3) 0.28705(14) 0.0684(7) Uani 1 1 d . .
H26 H -0.1373 1.0976 0.2435 0.082 Uiso 1 1 calc R U
C27 C -0.1419(4) 1.2339(3) 0.31906(17) 0.0852(9) Uani 1 1 d . .
H27 H -0.2185 1.3144 0.2970 0.102 Uiso 1 1 calc R U
C28 C -0.0798(4) 1.2448(3) 0.38240(17) 0.0894(10) Uani 1 1 d . .
H28 H -0.1142 1.3329 0.4045 0.107 Uiso 1 1 calc R U
C29 C 0.0309(4) 1.1304(3) 0.41412(16) 0.0870(9) Uani 1 1 d . .
H29 H 0.0733 1.1391 0.4582 0.104 Uiso 1 1 calc R U
C30 C 0.0820(3) 1.0009(3) 0.38226(14) 0.0704(7) Uani 1 1 d . .
H30 H 0.1590 0.9210 0.4045 0.084 Uiso 1 1 calc R U

loop_
_atom_site_aniso_label
_atom_site_aniso_U_11
_atom_site_aniso_U_22
_atom_site_aniso_U_33
_atom_site_aniso_U_23
_atom_site_aniso_U_13
_atom_site_aniso_U_12
Fe1 0.03563(16) 0.04529(18) 0.0740(2) -0.01288(15) 0.00351(14) -0.01084(13)
Cl1 0.0594(4) 0.0634(4) 0.1088(5) -0.0116(4) -0.0284(4) 0.0057(3)
Cl2 0.0747(5) 0.0736(4) 0.1243(6) -0.0266(4) 0.0388(4) -0.0410(4)
P1 0.0372(3) 0.0368(3) 0.0529(3) -0.0060(2) 0.0010(2) -0.0108(2)
P2 0.0430(3) 0.0391(3) 0.0482(3) -0.0036(2) 0.0003(2) -0.0108(2)
C1 0.0393(10) 0.0373(10) 0.0523(11) -0.0021(8) -0.0004(8) -0.0119(8)
C2 0.0642(14) 0.0535(13) 0.0570(13) -0.0088(10) 0.0113(11) -0.0269(11)
C3 0.0719(17) 0.0675(16) 0.0724(16) -0.0054(13) 0.0184(13) -0.0386(14)
C4 0.0764(17) 0.0686(16) 0.0760(17) -0.0053(13) 0.0029(13) -0.0471(14)
C5 0.0641(14) 0.0550(13) 0.0576(13) -0.0075(10) -0.0033(11) -0.0300(11)
C6 0.0402(10) 0.0409(10) 0.0494(11) -0.0004(8) -0.0048(8) -0.0133(8)
C7 0.0442(11) 0.0525(12) 0.0566(12) -0.0065(10) -0.0013(9) -0.0204(10)
C8 0.0545(13) 0.0579(13) 0.0639(14) -0.0134(11) -0.0055(11) -0.0212(11)
C9 0.0698(17) 0.0823(19) 0.0729(17) -0.0279(15) -0.0009(13) -0.0340(15)
C10 0.0796(19) 0.106(2) 0.0584(15) -0.0103(16) -0.0078(14) -0.0493(18)
C11 0.082(2) 0.091(2) 0.0651(16) 0.0086(15) -0.0180(14) -0.0318(17)
C12 0.0725(17) 0.0607(15) 0.0663(15) -0.0013(12) -0.0115(13) -0.0185(13)
C13 0.0406(10) 0.0377(10) 0.0529(11) -0.0101(9) -0.0010(8) -0.0111(8)
C14 0.0436(12) 0.0525(13) 0.0716(15) -0.0048(11) 0.0016(10) -0.0114(10)
C15 0.0417(12) 0.0587(15) 0.0971(19) -0.0063(14) -0.0045(12) -0.0006(11)
C16 0.0650(16) 0.0469(13) 0.0920(19) 0.0024(13) -0.0174(14) -0.0024(12)
C17 0.0726(17) 0.0479(13) 0.0734(16) 0.0058(11) -0.0048(13) -0.0162(12)
C18 0.0482(12) 0.0440(11) 0.0642(13) -0.0068(10) 0.0018(10) -0.0129(9)
C19 0.0544(13) 0.0416(11) 0.0490(11) -0.0064(9) -0.0026(9) -0.0117(9)
C20 0.0561(14) 0.0626(15) 0.0620(14) 0.0017(12) -0.0062(11) -0.0104(12)
C21 0.0702(18) 0.080(2) 0.0845(19) 0.0060(16) -0.0181(15) -0.0001(15)
C22 0.107(3) 0.0699(19) 0.082(2) 0.0189(16) -0.0305(19) -0.0086(18)
C23 0.110(3) 0.080(2) 0.0759(19) 0.0270(16) -0.0086(17) -0.0340(19)
C24 0.0674(16) 0.0691(16) 0.0681(15) 0.0136(13) -0.0004(12) -0.0248(13)
C25 0.0581(13) 0.0402(11) 0.0487(11) -0.0057(9) 0.0028(10) -0.0134(9)
C26 0.0815(18) 0.0492(13) 0.0609(14) -0.0062(11) -0.0087(13) -0.0057(12)
C27 0.112(2) 0.0471(14) 0.0729(17) -0.0091(13) -0.0062(16) -0.0002(15)
C28 0.136(3) 0.0488(15) 0.0695(17) -0.0187(13) 0.0098(18) -0.0189(17)
C29 0.128(3) 0.0719(19) 0.0600(16) -0.0198(14) -0.0108(16) -0.0281(18)
C30 0.0893(19) 0.0555(14) 0.0606(14) -0.0104(11) -0.0130(13) -0.0148(13)

loop_
_atom_type_symbol
_atom_type_description
_atom_type_scat_dispersion_real
_atom_type_scat_dispersion_imag
_atom_type_scat_source
C C 0.0033 0.0016 'International Tables Vol C Tables 4.2.6.8 and 6.1.1.4'
H H 0.0000 0.0000 'International Tables Vol C Tables 4.2.6.8 and 6.1.1.4'
P P 0.1023 0.0942 'International Tables Vol C Tables 4.2.6.8 and 6.1.1.4'
Cl Cl 0.1484 0.1585 'International Tables Vol C Tables 4.2.6.8 and 6.1.1.4'
Fe Fe 0.3463 0.8444 'International Tables Vol C Tables 4.2.6.8 and 6.1.1.4'

loop_
_geom_angle_atom_site_label_1
_geom_angle_atom_site_label_2
_geom_angle_atom_site_label_3
_geom_angle
Cl2 Fe1 Cl1 124.85(4)
Cl2 Fe1 P2 115.16(3)
Cl1 Fe1 P2 105.32(3)
Cl2 Fe1 P1 119.01(3)
Cl1 Fe1 P1 102.85(3)
P2 Fe1 P1 80.38(3)
C13 P1 C7 106.69(10)
C13 P1 C1 103.67(9)
C7 P1 C1 104.07(10)
C13 P1 Fe1 117.38(7)
C7 P1 Fe1 120.57(7)
C1 P1 Fe1 102.08(7)
C19 P2 C25 105.84(10)
C19 P2 C6 105.37(10)
C25 P2 C6 104.69(10)
C19 P2 Fe1 114.56(8)
C25 P2 Fe1 122.11(8)
C6 P2 Fe1 102.56(7)
C2 C1 C6 119.3(2)
C2 C1 P1 122.38(17)
C6 C1 P1 118.32(15)
C3 C2 C1 120.4(2)
C3 C2 H2 119.8
C1 C2 H2 119.8
C4 C3 C2 120.6(2)
C4 C3 H3 119.7
C2 C3 H3 119.7
C3 C4 C5 119.8(2)
C3 C4 H4 120.1
C5 C4 H4 120.1
C4 C5 C6 120.8(2)
C4 C5 H5 119.6
C6 C5 H5 119.6
C5 C6 C1 119.11(19)
C5 C6 P2 122.39(17)
C1 C6 P2 118.49(15)
C12 C7 C8 119.0(2)
C12 C7 P1 117.91(17)
C8 C7 P1 122.99(18)
C9 C8 C7 119.8(2)
C9 C8 H8 120.1
C7 C8 H8 120.1
C10 C9 C8 120.8(3)
C10 C9 H9 119.6
C8 C9 H9 119.6
C9 C10 C11 120.1(3)
C9 C10 H10 120.0
C11 C10 H10 120.0
C10 C11 C12 120.3(3)
C10 C11 H11 119.8
C12 C11 H11 119.8
C11 C12 C7 120.1(2)
C11 C12 H12 120.0
C7 C12 H12 120.0
C18 C13 C14 118.9(2)
C18 C13 P1 119.33(15)
C14 C13 P1 121.78(17)
C15 C14 C13 120.2(2)
C15 C14 H14 119.9
C13 C14 H14 119.9
C16 C15 C14 120.4(2)
C16 C15 H15 119.8
C14 C15 H15 119.8
C15 C16 C17 120.2(2)
C15 C16 H16 119.9
C17 C16 H16 119.9
C16 C17 C18 119.8(2)
C16 C17 H17 120.1
C18 C17 H17 120.1
C13 C18 C17 120.4(2)
C13 C18 H18 119.8
C17 C18 H18 119.8
C20 C19 C24 119.2(2)
C20 C19 P2 122.83(18)
C24 C19 P2 117.99(18)
C21 C20 C19 120.0(3)
C21 C20 H20 120.0
C19 C20 H20 120.0
C22 C21 C20 120.7(3)
C22 C21 H21 119.6
C20 C21 H21 119.6
C21 C22 C23 120.3(3)
C21 C22 H22 119.9
C23 C22 H22 119.9
C22 C23 C24 119.8(3)
C22 C23 H23 120.1
C24 C23 H23 120.1
C19 C24 C23 120.1(3)
C19 C24 H24 120.0
C23 C24 H24 120.0
C26 C25 C30 119.4(2)
C26 C25 P2 117.60(18)
C30 C25 P2 122.97(17)
C25 C26 C27 120.3(3)
C25 C26 H26 119.8
C27 C26 H26 119.8
C28 C27 C26 119.8(3)
C28 C27 H27 120.1
C26 C27 H27 120.1
C29 C28 C27 120.6(2)
C29 C28 H28 119.7
C27 C28 H28 119.7
C28 C29 C30 120.2(3)
C28 C29 H29 119.9
C30 C29 H29 119.9
C25 C30 C29 119.6(3)
C25 C30 H30 120.2
C29 C30 H30 120.2

loop_
_geom_bond_atom_site_label_1
_geom_bond_atom_site_label_2
_geom_bond_distance
Fe1 Cl2 2.2132(8)
Fe1 Cl1 2.2190(8)
Fe1 P2 2.4330(7)
Fe1 P1 2.4389(7)
P1 C13 1.816(2)
P1 C7 1.816(2)
P1 C1 1.828(2)
P2 C19 1.816(2)
P2 C25 1.819(2)
P2 C6 1.822(2)
C1 C2 1.387(3)
C1 C6 1.407(3)
C2 C3 1.376(3)
C2 H2 0.9500
C3 C4 1.376(4)
C3 H3 0.9500
C4 C5 1.378(3)
C4 H4 0.9500
C5 C6 1.387(3)
C5 H5 0.9500
C7 C12 1.386(3)
C7 C8 1.388(3)
C8 C9 1.385(3)
C8 H8 0.9500
C9 C10 1.354(4)
C9 H9 0.9500
C10 C11 1.370(4)
C10 H10 0.9500
C11 C12 1.381(4)
C11 H11 0.9500
C12 H12 0.9500
C13 C18 1.377(3)
C13 C14 1.390(3)
C14 C15 1.373(3)
C14 H14 0.9500
C15 C16 1.362(4)
C15 H15 0.9500
C16 C17 1.374(4)
C16 H16 0.9500
C17 C18 1.382(3)
C17 H17 0.9500
C18 H18 0.9500
C19 C20 1.379(3)
C19 C24 1.380(3)
C20 C21 1.377(3)
C20 H20 0.9500
C21 C22 1.355(4)
C21 H21 0.9500
C22 C23 1.366(5)
C22 H22 0.9500
C23 C24 1.388(4)
C23 H23 0.9500
C24 H24 0.9500
C25 C26 1.379(3)
C25 C30 1.382(3)
C26 C27 1.383(4)
C26 H26 0.9500
C27 C28 1.366(4)
C27 H27 0.9500
C28 C29 1.361(4)
C28 H28 0.9500
C29 C30 1.391(4)
C29 H29 0.9500
C30 H30 0.9500

loop_
_geom_torsion_atom_site_label_1
_geom_torsion_atom_site_label_2
_geom_torsion_atom_site_label_3
_geom_torsion_atom_site_label_4
_geom_torsion
C13 P1 C1 C2 87.52(19)
C7 P1 C1 C2 -23.9(2)
Fe1 P1 C1 C2 -150.06(17)
C13 P1 C1 C6 -91.85(16)
C7 P1 C1 C6 156.71(16)
Fe1 P1 C1 C6 30.57(16)
C6 C1 C2 C3 1.5(3)
P1 C1 C2 C3 -177.86(19)
C1 C2 C3 C4 -1.4(4)
C2 C3 C4 C5 0.4(4)
C3 C4 C5 C6 0.6(4)
C4 C5 C6 C1 -0.6(3)
C4 C5 C6 P2 179.68(19)
C2 C1 C6 C5 -0.5(3)
P1 C1 C6 C5 178.89(16)
C2 C1 C6 P2 179.26(16)
P1 C1 C6 P2 -1.3(2)
C19 P2 C6 C5 -88.77(19)
C25 P2 C6 C5 22.6(2)
Fe1 P2 C6 C5 151.04(17)
C19 P2 C6 C1 91.47(17)
C25 P2 C6 C1 -157.14(16)
Fe1 P2 C6 C1 -28.72(16)
C13 P1 C7 C12 -175.25(18)
C1 P1 C7 C12 -66.0(2)
Fe1 P1 C7 C12 47.5(2)
C13 P1 C7 C8 8.7(2)
C1 P1 C7 C8 117.94(19)
Fe1 P1 C7 C8 -128.57(17)
C12 C7 C8 C9 1.2(3)
P1 C7 C8 C9 177.18(18)
C7 C8 C9 C10 -0.8(4)
C8 C9 C10 C11 -0.2(4)
C9 C10 C11 C12 0.7(5)
C10 C11 C12 C7 -0.2(4)
C8 C7 C12 C11 -0.7(4)
P1 C7 C12 C11 -176.9(2)
C7 P1 C13 C18 -116.57(18)
C1 P1 C13 C18 133.92(18)
Fe1 P1 C13 C18 22.3(2)
C7 P1 C13 C14 64.5(2)
C1 P1 C13 C14 -45.0(2)
Fe1 P1 C13 C14 -156.64(16)
C18 C13 C14 C15 1.2(4)
P1 C13 C14 C15 -179.83(19)
C13 C14 C15 C16 -1.5(4)
C14 C15 C16 C17 0.6(4)
C15 C16 C17 C18 0.6(4)
C14 C13 C18 C17 -0.1(3)
P1 C13 C18 C17 -179.06(18)
C16 C17 C18 C13 -0.8(4)
C25 P2 C19 C20 -97.5(2)
C6 P2 C19 C20 13.0(2)
Fe1 P2 C19 C20 124.98(19)
C25 P2 C19 C24 84.6(2)
C6 P2 C19 C24 -164.79(19)
Fe1 P2 C19 C24 -52.9(2)
C24 C19 C20 C21 -0.1(4)
P2 C19 C20 C21 -178.0(2)
C19 C20 C21 C22 -0.2(5)
C20 C21 C22 C23 0.3(5)
C21 C22 C23 C24 0.1(5)
C20 C19 C24 C23 0.5(4)
P2 C19 C24 C23 178.4(2)
C22 C23 C24 C19 -0.4(5)
C19 P2 C25 C26 -167.13(19)
C6 P2 C25 C26 81.8(2)
Fe1 P2 C25 C26 -33.6(2)
C19 P2 C25 C30 12.8(2)
C6 P2 C25 C30 -98.3(2)
Fe1 P2 C25 C30 146.24(19)
C30 C25 C26 C27 1.3(4)
P2 C25 C26 C27 -178.8(2)
C25 C26 C27 C28 -1.1(5)
C26 C27 C28 C29 0.5(5)
C27 C28 C29 C30 -0.1(5)
C26 C25 C30 C29 -0.9(4)
P2 C25 C30 C29 179.3(2)
C28 C29 C30 C25 0.2(5)
